data_4077386
loop_
_publ_author_name
'Canales, Silvia'
'Crespo, Olga'
'Gimeno, M. Concepci\'on'
'Jones, Peter G.'
'Laguna, Antonio'
'Mendizabal, Fernando'

_publ_section_title
;
 Mixed Gold(I)&#x2212;Gold(III) Complexes with Bridging Selenido Ligands.
 Theoretical Studies of the Gold(I)&#x2212;Gold(III) Interactions
;
_journal_issue 23
_journal_name_full Organometallics
_journal_page_first 4812
_journal_paper_doi 10.1021/om010474m
_journal_volume 20
_journal_year 2001
_chemical_formula_sum 'C61 H32 Au4 Cl2 F20 P2 Se2'
_chemical_formula_weight 2223.49
_chemical_name_systematic
;
 ?
;
_space_group_IT_number 2
_symmetry_cell_setting triclinic
_symmetry_space_group_name_Hall '-P 1'
_symmetry_space_group_name_H-M 'P -1'
_atom_sites_solution_hydrogens geom
_atom_sites_solution_primary patterson
_atom_sites_solution_secondary difmap
_audit_creation_method SHELXL-97
_cell_angle_alpha 102.892(10)
_cell_angle_beta 92.724(10)
_cell_angle_gamma 99.30(10)
_cell_formula_units_Z 1
_cell_length_a 9.4464(12)
_cell_length_b 12.4953(14)
_cell_length_c 14.279(2)
_cell_measurement_reflns_used 63
_cell_measurement_temperature 173(2)
_cell_measurement_theta_max 12.5
_cell_measurement_theta_min 5
_cell_volume 1615.2(6)
_computing_cell_refinement 'siemens XSCANS'
_computing_data_collection 'siemens XSCANS'
_computing_data_reduction 'siemens XSCANS'
_computing_molecular_graphics 'siemens XP'
_computing_publication_material SHELXL-93
_computing_structure_refinement 'SHELXL-97 (Sheldrick, 1997)'
_computing_structure_solution 'SHELXS-97 (Sheldrick, 1990)'
_diffrn_ambient_temperature 173(2)
_diffrn_measured_fraction_theta_full 0.995
_diffrn_measured_fraction_theta_max 0.995
_diffrn_measurement_device_type 'siemens P4'
_diffrn_measurement_method /w-scans
_diffrn_radiation_monochromator graphite
_diffrn_radiation_source 'fine-focus sealed tube'
_diffrn_radiation_type MoK\a
_diffrn_radiation_wavelength 0.71073
_diffrn_reflns_av_R_equivalents 0.0262
_diffrn_reflns_av_sigmaI/netI 0.0677
_diffrn_reflns_limit_h_max 11
_diffrn_reflns_limit_h_min 0
_diffrn_reflns_limit_k_max 14
_diffrn_reflns_limit_k_min -14
_diffrn_reflns_limit_l_max 16
_diffrn_reflns_limit_l_min -16
_diffrn_reflns_number 6025
_diffrn_reflns_theta_full 25.00
_diffrn_reflns_theta_max 25.00
_diffrn_reflns_theta_min 3.00
_diffrn_standards_decay_% 0
_diffrn_standards_interval_count 247
_diffrn_standards_number 3
_exptl_absorpt_coefficient_mu 10.410
_exptl_absorpt_correction_T_max 0.990
_exptl_absorpt_correction_T_min 0.409
_exptl_absorpt_correction_type psi-scans
_exptl_crystal_colour colourless
_exptl_crystal_density_diffrn 2.286
_exptl_crystal_density_method 'not measured'
_exptl_crystal_description plate
_exptl_crystal_F_000 1026
_exptl_crystal_size_max 0.40
_exptl_crystal_size_mid 0.25
_exptl_crystal_size_min 0.10
_refine_diff_density_max 1.196
_refine_diff_density_min -0.720
_refine_diff_density_rms 0.154
_refine_ls_extinction_method none
_refine_ls_goodness_of_fit_ref 0.878
_refine_ls_hydrogen_treatment riding
_refine_ls_matrix_type full
_refine_ls_number_parameters 409
_refine_ls_number_reflns 5652
_refine_ls_number_restraints 365
_refine_ls_restrained_S_all 0.854
_refine_ls_R_factor_all 0.0559
_refine_ls_R_factor_gt 0.0318
_refine_ls_shift/su_max 0.001
_refine_ls_shift/su_mean 0.000
_refine_ls_structure_factor_coef Fsqd
_refine_ls_weighting_details 'calc w=1/[\s^2^(Fo^2^)+(0.0246P)^2^] where P=(Fo^2^+2Fc^2^)/3'
_refine_ls_weighting_scheme calc
_refine_ls_wR_factor_gt 0.0572
_refine_ls_wR_factor_ref 0.0613
_reflns_number_gt 4029
_reflns_number_total 5652
_reflns_threshold_expression >2sigma(I)
_cod_data_source_file om010474m.cif
_cod_data_source_block wondered_(complex_4_in_the_MS)
_cod_original_cell_volume 1615.2(4)
_cod_database_code 4077386

loop_
_symmetry_equiv_pos_as_xyz
'x, y, z'
'-x, -y, -z'

loop_
_atom_site_label
_atom_site_type_symbol
_atom_site_fract_x
_atom_site_fract_y
_atom_site_fract_z
_atom_site_U_iso_or_equiv
_atom_site_adp_type
_atom_site_occupancy
_atom_site_symmetry_multiplicity
_atom_site_calc_flag
_atom_site_refinement_flags
_atom_site_disorder_assembly
_atom_site_disorder_group
Au1 Au 0.05551(3) 0.17323(2) 0.38209(2) 0.02857(9) Uani 1 1 d . . .
Au2 Au 0.11539(3) 0.10155(2) 0.59568(2) 0.02449(9) Uani 1 1 d . . .
Se Se -0.10183(8) 0.09650(6) 0.48904(6) 0.02612(18) Uani 1 1 d . . .
P P 0.1942(2) 0.25825(16) 0.28461(15) 0.0284(5) Uani 1 1 d . . .
C11 C 0.3714(8) 0.2203(5) 0.2695(5) 0.0299(17) Uani 1 1 d DU . .
C12 C 0.4511(8) 0.2132(6) 0.3502(6) 0.043(2) Uani 1 1 d DU . .
H12 H 0.4104 0.2227 0.4105 0.052 Uiso 1 1 calc R . .
C13 C 0.5914(9) 0.1923(6) 0.3440(6) 0.042(2) Uani 1 1 d DU . .
H13 H 0.6458 0.1861 0.3997 0.051 Uiso 1 1 calc R . .
C14 C 0.6500(9) 0.1807(6) 0.2579(6) 0.045(2) Uani 1 1 d DU . .
H14 H 0.7467 0.1690 0.2542 0.054 Uiso 1 1 calc R . .
C15 C 0.5710(9) 0.1859(7) 0.1765(7) 0.048(2) Uani 1 1 d DU . .
H15 H 0.6122 0.1761 0.1165 0.057 Uiso 1 1 calc R . .
C16 C 0.4299(8) 0.2056(6) 0.1821(6) 0.0394(19) Uani 1 1 d DU . .
H16 H 0.3746 0.2088 0.1258 0.047 Uiso 1 1 calc R . .
C21 C 0.2311(7) 0.4089(6) 0.3303(5) 0.0314(18) Uani 1 1 d DU . .
C22 C 0.1373(9) 0.4630(6) 0.3883(6) 0.042(2) Uani 1 1 d DU . .
H22 H 0.0543 0.4207 0.4061 0.050 Uiso 1 1 calc R . .
C23 C 0.1643(11) 0.5778(6) 0.4201(6) 0.055(3) Uani 1 1 d DU . .
H23 H 0.1004 0.6130 0.4609 0.065 Uiso 1 1 calc R . .
C24 C 0.2795(9) 0.6415(7) 0.3947(6) 0.051(2) Uani 1 1 d DU . .
H24 H 0.2948 0.7204 0.4170 0.061 Uiso 1 1 calc R . .
C25 C 0.3744(9) 0.5918(6) 0.3366(8) 0.061(3) Uani 1 1 d DU . .
H25 H 0.4554 0.6360 0.3185 0.073 Uiso 1 1 calc R . .
C26 C 0.3503(8) 0.4748(6) 0.3043(7) 0.049(2) Uani 1 1 d DU . .
H26 H 0.4156 0.4402 0.2644 0.058 Uiso 1 1 calc R . .
C31 C 0.1020(7) 0.2316(5) 0.1657(5) 0.0309(17) Uani 1 1 d DU . .
C32 C 0.0005(8) 0.1345(6) 0.1326(6) 0.043(2) Uani 1 1 d DU . .
H32 H -0.0168 0.0820 0.1715 0.052 Uiso 1 1 calc R . .
C33 C -0.0752(9) 0.1142(7) 0.0431(6) 0.057(3) Uani 1 1 d DU . .
H33 H -0.1450 0.0483 0.0211 0.069 Uiso 1 1 calc R . .
C34 C -0.0499(9) 0.1886(7) -0.0135(7) 0.056(2) Uani 1 1 d DU . .
H34 H -0.1014 0.1737 -0.0751 0.068 Uiso 1 1 calc R . .
C35 C 0.0487(9) 0.2842(7) 0.0176(6) 0.052(2) Uani 1 1 d DU . .
H35 H 0.0663 0.3351 -0.0227 0.062 Uiso 1 1 calc R . .
C36 C 0.1228(9) 0.3072(6) 0.1068(6) 0.041(2) Uani 1 1 d DU . .
H36 H 0.1890 0.3753 0.1286 0.049 Uiso 1 1 calc R . .
C41 C 0.2945(8) 0.0998(5) 0.6813(5) 0.0296(17) Uani 1 1 d DU . .
C42 C 0.2894(8) 0.0987(5) 0.7777(6) 0.0358(18) Uani 1 1 d DU . .
C43 C 0.4090(9) 0.0936(6) 0.8357(6) 0.047(2) Uani 1 1 d DU . .
C44 C 0.5373(9) 0.0904(7) 0.7961(6) 0.049(2) Uani 1 1 d DU . .
C45 C 0.5486(8) 0.0906(7) 0.7015(7) 0.046(2) Uani 1 1 d DU . .
C46 C 0.4286(8) 0.0978(6) 0.6455(6) 0.0370(19) Uani 1 1 d DU . .
F1 F 0.1635(5) 0.1038(4) 0.8192(3) 0.0496(13) Uani 1 1 d DU . .
F2 F 0.3973(6) 0.0920(5) 0.9288(4) 0.0717(17) Uani 1 1 d DU . .
F3 F 0.6537(5) 0.0809(4) 0.8505(4) 0.0719(18) Uani 1 1 d DU . .
F4 F 0.6755(5) 0.0835(4) 0.6631(4) 0.0690(17) Uani 1 1 d DU . .
F5 F 0.4444(5) 0.0989(4) 0.5517(4) 0.0493(13) Uani 1 1 d DU . .
C51 C 0.1229(7) 0.2678(5) 0.6620(5) 0.0240(16) Uani 1 1 d DU . .
C52 C 0.0391(7) 0.3032(6) 0.7345(5) 0.0358(19) Uani 1 1 d DU . .
C53 C 0.0436(8) 0.4126(6) 0.7778(5) 0.0379(19) Uani 1 1 d DU . .
C54 C 0.1377(8) 0.4924(6) 0.7472(6) 0.042(2) Uani 1 1 d DU . .
C55 C 0.2240(8) 0.4622(6) 0.6742(6) 0.042(2) Uani 1 1 d DU . .
C56 C 0.2164(8) 0.3496(6) 0.6329(6) 0.0348(19) Uani 1 1 d DU . .
F6 F 0.3026(5) 0.3220(3) 0.5612(4) 0.0482(13) Uani 1 1 d DU . .
F7 F 0.3118(5) 0.5401(4) 0.6431(4) 0.0626(16) Uani 1 1 d DU . .
F8 F 0.1435(6) 0.6015(3) 0.7883(4) 0.0659(17) Uani 1 1 d DU . .
F9 F -0.0395(5) 0.4434(4) 0.8483(4) 0.0594(15) Uani 1 1 d DU . .
F10 F -0.0557(5) 0.2262(3) 0.7624(3) 0.0431(12) Uani 1 1 d DU . .
C99 C 0.457(4) 0.520(2) 0.008(3) 0.148(13) Uiso 0.50 1 d PD A -1
H99A H 0.5557 0.5631 0.0124 0.178 Uiso 0.50 1 calc PR A -1
H99B H 0.4508 0.4888 0.0660 0.178 Uiso 0.50 1 calc PR A -1
Cl1 Cl 0.3406(19) 0.6168(13) 0.0197(13) 0.296(8) Uiso 0.50 1 d PD A -1
Cl2 Cl 0.443(3) 0.4046(18) -0.0928(17) 0.420(13) Uiso 0.50 1 d PD A -1

loop_
_atom_site_aniso_label
_atom_site_aniso_U_11
_atom_site_aniso_U_22
_atom_site_aniso_U_33
_atom_site_aniso_U_23
_atom_site_aniso_U_13
_atom_site_aniso_U_12
Au1 0.02594(18) 0.03380(18) 0.0266(2) 0.00801(15) -0.00056(16) 0.00679(13)
Au2 0.02217(17) 0.02628(16) 0.02387(19) 0.00511(13) -0.00215(14) 0.00320(12)
Se 0.0228(4) 0.0282(4) 0.0274(5) 0.0062(3) -0.0012(4) 0.0061(3)
P 0.0248(11) 0.0345(11) 0.0256(12) 0.0048(9) 0.0003(10) 0.0080(8)
C11 0.027(4) 0.026(4) 0.035(5) 0.006(3) 0.002(3) 0.002(3)
C12 0.043(5) 0.050(5) 0.037(5) 0.009(4) -0.001(4) 0.012(4)
C13 0.045(5) 0.039(4) 0.041(5) 0.005(4) -0.016(4) 0.014(4)
C14 0.031(5) 0.041(5) 0.067(6) 0.016(5) 0.002(4) 0.011(4)
C15 0.049(5) 0.057(5) 0.044(5) 0.015(5) 0.025(4) 0.022(4)
C16 0.041(5) 0.041(5) 0.039(5) 0.012(4) 0.006(4) 0.012(4)
C21 0.032(4) 0.031(4) 0.032(5) 0.008(3) 0.001(4) 0.006(3)
C22 0.049(5) 0.047(4) 0.038(5) 0.014(4) 0.019(4) 0.021(4)
C23 0.098(7) 0.039(4) 0.036(6) 0.008(4) 0.025(5) 0.033(5)
C24 0.063(6) 0.038(5) 0.043(6) -0.004(4) -0.020(5) 0.011(4)
C25 0.033(5) 0.034(4) 0.102(9) 0.000(5) -0.004(5) -0.007(4)
C26 0.032(5) 0.038(4) 0.067(7) -0.005(4) 0.010(4) 0.003(4)
C31 0.029(4) 0.036(4) 0.025(4) -0.001(3) 0.000(4) 0.007(3)
C32 0.047(5) 0.039(4) 0.036(5) 0.000(4) 0.001(4) -0.001(4)
C33 0.045(6) 0.074(6) 0.034(5) -0.006(4) 0.002(4) -0.018(5)
C34 0.037(5) 0.096(7) 0.029(5) 0.004(4) -0.014(4) 0.009(4)
C35 0.053(6) 0.072(6) 0.035(5) 0.026(5) -0.010(5) 0.008(4)
C36 0.047(5) 0.043(5) 0.033(5) 0.010(4) -0.003(4) 0.008(4)
C41 0.029(4) 0.032(4) 0.026(4) 0.007(3) 0.005(4) 0.001(3)
C42 0.046(5) 0.032(4) 0.031(4) 0.011(4) -0.001(4) 0.006(4)
C43 0.055(5) 0.052(5) 0.030(5) 0.007(4) -0.011(4) 0.008(4)
C44 0.035(4) 0.046(5) 0.063(6) 0.021(5) -0.026(5) 0.001(4)
C45 0.021(4) 0.051(5) 0.062(6) 0.016(5) -0.007(4) -0.008(4)
C46 0.028(4) 0.041(4) 0.037(5) 0.008(4) -0.005(4) -0.003(4)
F1 0.053(3) 0.069(3) 0.031(3) 0.012(2) 0.007(3) 0.021(3)
F2 0.081(4) 0.096(4) 0.036(3) 0.018(3) -0.029(3) 0.016(3)
F3 0.045(3) 0.081(4) 0.088(5) 0.034(3) -0.039(3) -0.003(3)
F4 0.026(3) 0.083(4) 0.104(5) 0.042(3) 0.001(3) 0.001(3)
F5 0.034(3) 0.074(3) 0.048(3) 0.029(3) 0.011(3) 0.012(2)
C51 0.023(4) 0.027(4) 0.021(4) 0.006(3) -0.002(3) 0.003(3)
C52 0.041(5) 0.032(4) 0.036(5) 0.012(4) 0.003(4) 0.007(4)
C53 0.045(5) 0.038(4) 0.031(5) 0.001(3) 0.006(4) 0.018(4)
C54 0.043(5) 0.035(4) 0.044(6) 0.003(4) -0.005(4) 0.011(4)
C55 0.031(5) 0.032(4) 0.055(6) 0.003(4) -0.010(4) -0.005(3)
C56 0.029(4) 0.036(4) 0.031(5) 0.002(3) 0.000(4) -0.007(3)
F6 0.046(3) 0.034(3) 0.062(4) 0.007(2) 0.013(3) 0.003(2)
F7 0.054(3) 0.033(3) 0.097(5) 0.016(3) 0.018(3) -0.009(2)
F8 0.074(4) 0.029(3) 0.085(5) -0.010(3) 0.011(3) 0.011(2)
F9 0.069(4) 0.049(3) 0.060(4) 0.005(3) 0.021(3) 0.017(3)
F10 0.045(3) 0.041(3) 0.049(3) 0.016(2) 0.017(3) 0.013(2)

loop_
_atom_type_symbol
_atom_type_description
_atom_type_scat_dispersion_real
_atom_type_scat_dispersion_imag
_atom_type_scat_source
C C 0.0033 0.0016 'International Tables Vol C Tables 4.2.6.8 and 6.1.1.4'
H H 0.0000 0.0000 'International Tables Vol C Tables 4.2.6.8 and 6.1.1.4'
F F 0.0171 0.0103 'International Tables Vol C Tables 4.2.6.8 and 6.1.1.4'
P P 0.1023 0.0942 'International Tables Vol C Tables 4.2.6.8 and 6.1.1.4'
Se Se -0.0929 2.2259 'International Tables Vol C Tables 4.2.6.8 and 6.1.1.4'
Au Au -2.0133 8.8022 'International Tables Vol C Tables 4.2.6.8 and 6.1.1.4'
Cl Cl 0.1484 0.1585 'International Tables Vol C Tables 4.2.6.8 and 6.1.1.4'

loop_
_geom_angle_atom_site_label_1
_geom_angle_atom_site_label_2
_geom_angle_atom_site_label_3
_geom_angle
_geom_angle_site_symmetry_3
_geom_angle_publ_flag
P Au1 Se 175.14(5) . y
C41 Au2 C51 89.7(2) . y
C41 Au2 Se 177.92(18) . y
C51 Au2 Se 92.37(17) . y
C41 Au2 Se 92.14(18) 2_556 y
C51 Au2 Se 177.94(18) 2_556 y
Se Au2 Se 85.77(3) 2_556 y
Au1 Se Au2 88.20(3) . y
Au1 Se Au2 95.82(3) 2_556 y
Au2 Se Au2 94.23(3) 2_556 y
C31 P C21 106.6(3) . ?
C31 P C11 107.3(3) . ?
C21 P C11 104.4(3) . ?
C31 P Au1 110.5(2) . y
C21 P Au1 111.3(2) . y
C11 P Au1 116.3(2) . y
C16 C11 C12 119.8(8) . ?
C16 C11 P 122.3(6) . ?
C12 C11 P 117.8(6) . ?
C11 C12 C13 120.3(8) . ?
C14 C13 C12 119.7(8) . ?
C13 C14 C15 120.7(8) . ?
C14 C15 C16 119.9(8) . ?
C11 C16 C15 119.7(8) . ?
C22 C21 C26 117.8(7) . ?
C22 C21 P 121.0(6) . ?
C26 C21 P 121.2(6) . ?
C23 C22 C21 120.3(8) . ?
C24 C23 C22 121.8(8) . ?
C23 C24 C25 119.9(8) . ?
C24 C25 C26 119.4(8) . ?
C21 C26 C25 120.8(8) . ?
C32 C31 C36 118.0(8) . ?
C32 C31 P 119.2(6) . ?
C36 C31 P 122.7(5) . ?
C33 C32 C31 120.2(8) . ?
C34 C33 C32 120.2(8) . ?
C35 C34 C33 120.5(9) . ?
C34 C35 C36 120.3(8) . ?
C35 C36 C31 120.7(8) . ?
C42 C41 C46 115.9(8) . ?
C42 C41 Au2 122.2(5) . y
C46 C41 Au2 121.9(5) . y
F1 C42 C41 119.7(7) . ?
F1 C42 C43 117.5(7) . ?
C41 C42 C43 122.8(8) . ?
F2 C43 C44 121.3(8) . ?
F2 C43 C42 120.1(8) . ?
C44 C43 C42 118.6(8) . ?
F3 C44 C45 119.2(7) . ?
F3 C44 C43 119.4(7) . ?
C45 C44 C43 121.2(8) . ?
F4 C45 C44 120.2(7) . ?
F4 C45 C46 120.6(8) . ?
C44 C45 C46 119.2(8) . ?
F5 C46 C45 117.5(7) . ?
F5 C46 C41 120.2(7) . ?
C45 C46 C41 122.2(8) . ?
C52 C51 C56 116.9(7) . ?
C52 C51 Au2 123.4(5) . y
C56 C51 Au2 119.6(5) . y
F10 C52 C53 118.1(7) . ?
F10 C52 C51 118.4(6) . ?
C53 C52 C51 123.4(7) . ?
F9 C53 C52 121.4(7) . ?
F9 C53 C54 120.2(7) . ?
C52 C53 C54 118.4(7) . ?
F8 C54 C55 119.3(7) . ?
F8 C54 C53 119.6(7) . ?
C55 C54 C53 121.0(8) . ?
F7 C55 C54 120.6(7) . ?
F7 C55 C56 121.0(7) . ?
C54 C55 C56 118.4(7) . ?
F6 C56 C55 117.3(7) . ?
F6 C56 C51 120.9(6) . ?
C55 C56 C51 121.8(7) . ?
Cl2 C99 Cl1 123(3) . ?

loop_
_geom_bond_atom_site_label_1
_geom_bond_atom_site_label_2
_geom_bond_distance
_geom_bond_site_symmetry_2
_geom_bond_publ_flag
Au1 P 2.273(2) . y
Au1 Se 2.4225(9) . y
Au2 C41 2.046(8) . y
Au2 C51 2.070(7) . y
Au2 Se 2.4802(8) . y
Au2 Se 2.4801(8) 2_556 ?
P C31 1.807(8) . ?
P C21 1.819(7) . ?
P C11 1.822(8) . ?
C11 C16 1.376(9) . ?
C11 C12 1.374(9) . ?
C12 C13 1.396(10) . ?
C13 C14 1.360(10) . ?
C14 C15 1.370(10) . ?
C15 C16 1.397(10) . ?
C21 C22 1.394(9) . ?
C21 C26 1.400(9) . ?
C22 C23 1.381(9) . ?
C23 C24 1.355(10) . ?
C24 C25 1.379(10) . ?
C25 C26 1.408(9) . ?
C31 C32 1.393(9) . ?
C31 C36 1.396(9) . ?
C32 C33 1.386(10) . ?
C33 C34 1.362(10) . ?
C34 C35 1.362(10) . ?
C35 C36 1.371(10) . ?
C41 C42 1.382(9) . ?
C41 C46 1.390(9) . ?
C42 F1 1.358(8) . ?
C42 C43 1.387(10) . ?
C43 F2 1.344(9) . ?
C43 C44 1.363(10) . ?
C44 F3 1.353(9) . ?
C44 C45 1.361(10) . ?
C45 F4 1.350(9) . ?
C45 C46 1.383(10) . ?
C46 F5 1.357(8) . ?
C51 C52 1.371(9) . ?
C51 C56 1.390(8) . ?
C52 F10 1.347(8) . ?
C52 C53 1.362(9) . ?
C53 F9 1.333(8) . ?
C53 C54 1.385(9) . ?
C54 F8 1.350(8) . ?
C54 C55 1.378(10) . ?
C55 F7 1.341(8) . ?
C55 C56 1.387(9) . ?
C56 F6 1.357(8) . ?
C99 Cl2 1.78(3) . ?
C99 Cl1 1.75(2) . ?
